data_7037248
loop_
_publ_author_name
'J\;edrzkiewicz, D'
'Ejfler, J.'
'John, \/L'
'Szafert, S.'

_publ_section_title
;
 Zebra reaction or the recipe for the synthesis of heterodimeric zinc
 complexes.
;
_journal_issue 7
_journal_name_full 'Dalton transactions (Cambridge, England : 2003)'
_journal_page_first 2829
_journal_page_last 2838
_journal_paper_doi 10.1039/c5dt03883a
_journal_volume 45
_journal_year 2016
_chemical_absolute_configuration rm
_chemical_formula_moiety 'C37 H56 N2 O2 Zn2, C6 D6'
_chemical_formula_sum 'C43 H56 D6 N2 O2 Zn2'
_chemical_formula_weight 775.72
_space_group_crystal_system triclinic
_space_group_IT_number 1
_space_group_name_Hall 'P 1'
_space_group_name_H-M_alt 'P 1'
_symmetry_space_group_name_Hall 'P 1'
_symmetry_space_group_name_H-M 'P 1'
_atom_sites_solution_hydrogens geom
_audit_creation_method SHELXL-2014/7
_audit_update_record
;
2015-10-29 deposited with the CCDC.
2015-11-13 downloaded from the CCDC.
;
_cell_angle_alpha 78.01(3)
_cell_angle_beta 86.50(3)
_cell_angle_gamma 72.57(2)
_cell_formula_units_Z 1
_cell_length_a 9.024(3)
_cell_length_b 9.930(3)
_cell_length_c 12.671(4)
_cell_measurement_reflns_used 5772
_cell_measurement_temperature 180(2)
_cell_measurement_theta_max 28.6609
_cell_measurement_theta_min 2.8732
_cell_volume 1059.7(6)
_computing_cell_refinement
;
CrysAlisPro, Oxford Diffraction Ltd.,
Version 1.171.33.66 (release 28-04-2010 CrysAlis171 .NET)
(compiled Apr 28 2010,14:27:37)
;
_computing_data_collection
;
CrysAlisPro, Oxford Diffraction Ltd.,
Version 1.171.33.66 (release 28-04-2010 CrysAlis171 .NET)
(compiled Apr 28 2010,14:27:37)
;
_computing_data_reduction
;
CrysAlisPro, Oxford Diffraction Ltd.,
Version 1.171.33.66 (release 28-04-2010 CrysAlis171 .NET)
(compiled Apr 28 2010,14:27:37)
;
_computing_structure_refinement 'SHELXL-2014/7 (Sheldrick, 2014)'
_computing_structure_solution 'SHELXL-2013/1 (Sheldrick, 2013)'
_diffrn_ambient_temperature 180(2)
_diffrn_detector_area_resol_mean 8.3359
_diffrn_measured_fraction_theta_full 0.988
_diffrn_measured_fraction_theta_max 0.909
_diffrn_measurement_device_type 'Xcalibur, Sapphire2, large Be window'
_diffrn_measurement_method '\w scans'
_diffrn_radiation_type 'Mo K\a'
_diffrn_radiation_wavelength 0.71073
_diffrn_reflns_av_R_equivalents 0.0401
_diffrn_reflns_av_unetI/netI 0.0463
_diffrn_reflns_laue_measured_fraction_full 0.988
_diffrn_reflns_laue_measured_fraction_max 0.909
_diffrn_reflns_limit_h_max 12
_diffrn_reflns_limit_h_min -12
_diffrn_reflns_limit_k_max 13
_diffrn_reflns_limit_k_min -13
_diffrn_reflns_limit_l_max 16
_diffrn_reflns_limit_l_min -16
_diffrn_reflns_number 9259
_diffrn_reflns_point_group_measured_fraction_full 0.708
_diffrn_reflns_point_group_measured_fraction_max 0.639
_diffrn_reflns_theta_full 26.000
_diffrn_reflns_theta_max 28.723
_diffrn_reflns_theta_min 2.879
_diffrn_source 'Enhance (Mo) X-ray Source'
_exptl_absorpt_coefficient_mu 1.166
_exptl_absorpt_correction_T_max 0.900
_exptl_absorpt_correction_T_min 0.774
_exptl_absorpt_correction_type analytical
_exptl_absorpt_process_details
;
CrysAlisPro, Oxford Diffraction Ltd.,
Version 1.171.33.66 (release 28-04-2010 CrysAlis171 .NET)
(compiled Apr 28 2010,14:27:37)
Analytical numeric absorption correction using a multifaceted crystal
            model based on expressions derived by R.C. Clark & J.S. Reid.
(Clark, R. C. & Reid, J. S. (1995). Acta Cryst. A51, 887-897)
;
_exptl_crystal_colour colourless
_exptl_crystal_density_diffrn 1.216
_exptl_crystal_description block
_exptl_crystal_F_000 410
_exptl_crystal_size_max 0.300
_exptl_crystal_size_mid 0.260
_exptl_crystal_size_min 0.100
_refine_diff_density_max 0.344
_refine_diff_density_min -0.596
_refine_diff_density_rms 0.085
_refine_ls_abs_structure_details
;
 Classical Flack method preferred over Parsons because s.u. lower.
;
_refine_ls_abs_structure_Flack -0.015(18)
_refine_ls_extinction_method none
_refine_ls_goodness_of_fit_ref 0.996
_refine_ls_hydrogen_treatment constr
_refine_ls_matrix_type full
_refine_ls_number_parameters 547
_refine_ls_number_reflns 7036
_refine_ls_number_restraints 302
_refine_ls_restrained_S_all 0.993
_refine_ls_R_factor_all 0.0577
_refine_ls_R_factor_gt 0.0480
_refine_ls_shift/su_max 0.000
_refine_ls_shift/su_mean 0.000
_refine_ls_structure_factor_coef Fsqd
_refine_ls_weighting_details 'w=1/[\s^2^(Fo^2^)+(0.0918P)^2^] where P=(Fo^2^+2Fc^2^)/3'
_refine_ls_weighting_scheme calc
_refine_ls_wR_factor_gt 0.1261
_refine_ls_wR_factor_ref 0.1306
_reflns_Friedel_coverage 0.406
_reflns_friedel_fraction_full 0.428
_reflns_friedel_fraction_max 0.369
_reflns_number_gt 5758
_reflns_number_total 7036
_reflns_threshold_expression 'I > 2\s(I)'
_cod_data_source_file c5dt03883a2.cif
_cod_data_source_block SMe-Zn
_cod_depositor_comments 'Adding full bibliography for 7037244--7037248.cif.'
_cod_database_code 7037248
_shelx_shelxl_version_number 2014/7
_shelx_space_group_comment
;
The symmetry employed for this shelxl refinement is uniquely defined
by the following loop, which should always be used as a source of
symmetry information in preference to the above space-group names.
They are only intended as comments.
;
_shelx_estimated_absorpt_t_min 0.721
_shelx_estimated_absorpt_t_max 0.892
_absolute_configuration_of_chiral_atoms c13(S)

loop_
_space_group_symop_operation_xyz
'x, y, z'

loop_
_atom_site_label
_atom_site_type_symbol
_atom_site_fract_x
_atom_site_fract_y
_atom_site_fract_z
_atom_site_U_iso_or_equiv
_atom_site_adp_type
_atom_site_occupancy
_atom_site_site_symmetry_order
_atom_site_calc_flag
_atom_site_refinement_flags_posn
_atom_site_refinement_flags_adp
_atom_site_refinement_flags_occupancy
_atom_site_disorder_assembly
_atom_site_disorder_group
Zn1 Zn 0.61306(5) 0.78404(5) 0.41746(4) 0.0321(2) Uani 1 1 d . U . . .
Zn2 Zn 0.58996(6) 0.48478(5) 0.41131(4) 0.0335(2) Uani 1 1 d . U . . .
O1 O 0.7081(6) 0.6226(5) 0.3354(4) 0.0320(11) Uani 1 1 d . U . . .
O2 O 0.5009(6) 0.6426(5) 0.4969(4) 0.0327(12) Uani 1 1 d . U . . .
N1 N 0.4359(7) 0.9028(6) 0.2972(5) 0.0290(13) Uani 1 1 d . U . . .
N2 N 0.7612(8) 0.3611(8) 0.5302(6) 0.0402(16) Uani 1 1 d . U . . .
C1 C 0.7262(9) 0.6670(8) 0.2282(6) 0.0286(14) Uani 1 1 d . U . . .
C2 C 0.6043(9) 0.7662(8) 0.1665(7) 0.0298(15) Uani 1 1 d . U . . .
C3 C 0.6297(9) 0.8159(8) 0.0564(7) 0.0349(15) Uani 1 1 d . U . . .
H3 H 0.5469 0.8854 0.0147 0.042 Uiso 1 1 calc R U . . .
C4 C 0.7732(8) 0.7664(8) 0.0063(6) 0.0382(15) Uani 1 1 d . U . . .
C5 C 0.8898(9) 0.6689(8) 0.0695(7) 0.0391(16) Uani 1 1 d . U . . .
H5 H 0.9882 0.6344 0.0375 0.047 Uiso 1 1 calc R U . . .
C6 C 0.8708(9) 0.6169(9) 0.1801(7) 0.0376(17) Uani 1 1 d . U . . .
H6 H 0.9549 0.5489 0.2215 0.045 Uiso 1 1 calc R U . . .
C7 C 0.7998(10) 0.8223(9) -0.1134(7) 0.0543(18) Uani 1 1 d . U . . .
C8 C 0.6548(14) 0.8994(16) -0.1751(8) 0.068(3) Uani 0.765(13) 1 d . U P A 1
H8A H 0.5878 0.8364 -0.1677 0.103 Uiso 0.765(13) 1 calc R U P A 1
H8B H 0.6796 0.9269 -0.2514 0.103 Uiso 0.765(13) 1 calc R U P A 1
H8C H 0.6006 0.9861 -0.1470 0.103 Uiso 0.765(13) 1 calc R U P A 1
C9 C 0.9163(15) 0.9081(14) -0.1242(10) 0.067(3) Uani 0.765(13) 1 d . U P A 1
H9A H 0.8689 0.9984 -0.0990 0.101 Uiso 0.765(13) 1 calc R U P A 1
H9B H 0.9465 0.9297 -0.2001 0.101 Uiso 0.765(13) 1 calc R U P A 1
H9C H 1.0085 0.8515 -0.0806 0.101 Uiso 0.765(13) 1 calc R U P A 1
C10 C 0.8811(17) 0.6841(15) -0.1671(10) 0.069(4) Uani 0.765(13) 1 d . U P A 1
H10A H 0.8108 0.6245 -0.1619 0.103 Uiso 0.765(13) 1 calc R U P A 1
H10B H 0.9780 0.6274 -0.1288 0.103 Uiso 0.765(13) 1 calc R U P A 1
H10C H 0.9037 0.7165 -0.2431 0.103 Uiso 0.765(13) 1 calc R U P A 1
C8A C 0.951(4) 0.802(4) -0.155(3) 0.055(7) Uani 0.235(13) 1 d . U P A 2
H8D H 1.0203 0.8041 -0.0993 0.083 Uiso 0.235(13) 1 calc R U P A 2
H8E H 0.9507 0.8791 -0.2174 0.083 Uiso 0.235(13) 1 calc R U P A 2
H8F H 0.9866 0.7087 -0.1772 0.083 Uiso 0.235(13) 1 calc R U P A 2
C9A C 0.681(5) 0.786(5) -0.179(3) 0.067(8) Uani 0.235(13) 1 d . U P A 2
H9D H 0.7203 0.6846 -0.1857 0.100 Uiso 0.235(13) 1 calc R U P A 2
H9E H 0.6682 0.8475 -0.2512 0.100 Uiso 0.235(13) 1 calc R U P A 2
H9F H 0.5811 0.8024 -0.1418 0.100 Uiso 0.235(13) 1 calc R U P A 2
C10A C 0.729(4) 1.009(4) -0.124(3) 0.049(7) Uani 0.235(13) 1 d . U P A 2
H10D H 0.6177 1.0364 -0.1079 0.073 Uiso 0.235(13) 1 calc R U P A 2
H10E H 0.7462 1.0577 -0.1974 0.073 Uiso 0.235(13) 1 calc R U P A 2
H10F H 0.7840 1.0388 -0.0725 0.073 Uiso 0.235(13) 1 calc R U P A 2
C11 C 0.4446(9) 0.8147(8) 0.2125(6) 0.0312(15) Uani 1 1 d . U . . .
H11A H 0.4107 0.7289 0.2445 0.037 Uiso 1 1 calc R U . . .
H11B H 0.3717 0.8726 0.1533 0.037 Uiso 1 1 calc R U . . .
C12 C 0.4667(9) 1.0397(9) 0.2460(8) 0.0382(18) Uani 1 1 d . U . . .
H12A H 0.4584 1.0991 0.3002 0.057 Uiso 1 1 calc R U . . .
H12B H 0.3906 1.0914 0.1885 0.057 Uiso 1 1 calc R U . . .
H12C H 0.5716 1.0193 0.2153 0.057 Uiso 1 1 calc R U . . .
C13 C 0.2816(8) 0.9259(8) 0.3513(6) 0.0312(13) Uani 1 1 d . U . . .
H13 H 0.2737 0.8277 0.3845 0.037 Uiso 1 1 calc R U . . .
C14 C 0.2738(7) 1.0022(7) 0.4436(5) 0.0414(13) Uani 1 1 d . U . . .
H14A H 0.3642 0.9525 0.4907 0.062 Uiso 1 1 calc R U . . .
H14B H 0.1785 1.0017 0.4850 0.062 Uiso 1 1 calc R U . . .
H14C H 0.2736 1.1018 0.4152 0.062 Uiso 1 1 calc R U . . .
C15 C 0.1426(6) 0.9963(6) 0.2757(5) 0.0339(11) Uani 1 1 d . U . . .
C16 C 0.0628(7) 0.9124(6) 0.2411(5) 0.0397(13) Uani 1 1 d . U . . .
H16 H 0.0980 0.8108 0.2644 0.048 Uiso 1 1 calc R U . . .
C17 C -0.0650(9) 0.9718(8) 0.1746(7) 0.0509(18) Uani 1 1 d . U . . .
H17 H -0.1162 0.9118 0.1520 0.061 Uiso 1 1 calc R U . . .
C18 C -0.1178(10) 1.1188(9) 0.1411(8) 0.058(2) Uani 1 1 d . U . . .
H18 H -0.2069 1.1606 0.0960 0.070 Uiso 1 1 calc R U . . .
C19 C -0.0416(9) 1.2068(8) 0.1728(7) 0.0564(18) Uani 1 1 d . U . . .
H19 H -0.0781 1.3084 0.1493 0.068 Uiso 1 1 calc R U . . .
C20 C 0.0873(7) 1.1458(6) 0.2387(5) 0.0430(14) Uani 1 1 d . U . . .
H20 H 0.1396 1.2062 0.2595 0.052 Uiso 1 1 calc R U . . .
C21 C 0.7210(14) 0.8931(12) 0.4819(10) 0.070(3) Uani 1 1 d . U . . .
H21A H 0.7134 0.9848 0.4305 0.084 Uiso 1 1 calc R U . . .
H21B H 0.6634 0.9179 0.5477 0.084 Uiso 1 1 calc R U . . .
C22 C 0.8909(12) 0.8223(14) 0.5125(9) 0.070(3) Uani 1 1 d . U . . .
H22A H 0.9515 0.8011 0.4479 0.105 Uiso 1 1 calc R U . . .
H22B H 0.9013 0.7325 0.5653 0.105 Uiso 1 1 calc R U . . .
H22C H 0.9295 0.8875 0.5441 0.105 Uiso 1 1 calc R U . . .
C31 C 0.4944(9) 0.6049(8) 0.6055(7) 0.0305(15) Uani 1 1 d . U . . .
C32 C 0.6220(9) 0.5058(9) 0.6648(7) 0.0317(15) Uani 1 1 d . U . . .
C33 C 0.6097(9) 0.4647(9) 0.7751(7) 0.0393(17) Uani 1 1 d . U . . .
H33 H 0.6968 0.3972 0.8138 0.047 Uiso 1 1 calc R U . . .
C34 C 0.4769(9) 0.5171(9) 0.8319(6) 0.0419(16) Uani 1 1 d . U . . .
C35 C 0.3517(9) 0.6179(9) 0.7732(7) 0.0443(18) Uani 1 1 d . U . . .
H35 H 0.2600 0.6591 0.8103 0.053 Uiso 1 1 calc R U . . .
C36 C 0.3585(9) 0.6594(9) 0.6612(7) 0.0371(17) Uani 1 1 d . U . . .
H36 H 0.2701 0.7250 0.6227 0.044 Uiso 1 1 calc R U . . .
C37 C 0.4700(11) 0.4589(12) 0.9547(7) 0.067(2) Uani 1 1 d . U . . .
C38 C 0.5006(18) 0.2798(16) 0.9684(11) 0.054(4) Uani 0.611(17) 1 d . U P B 1
H38A H 0.4157 0.2626 0.9337 0.081 Uiso 0.611(17) 1 calc R U P B 1
H38B H 0.5045 0.2352 1.0452 0.081 Uiso 0.611(17) 1 calc R U P B 1
H38C H 0.5993 0.2377 0.9342 0.081 Uiso 0.611(17) 1 calc R U P B 1
C39 C 0.617(3) 0.466(3) 1.011(3) 0.049(4) Uani 0.611(17) 1 d . U P B 1
H39A H 0.7112 0.4138 0.9775 0.074 Uiso 0.611(17) 1 calc R U P B 1
H39B H 0.6164 0.4221 1.0880 0.074 Uiso 0.611(17) 1 calc R U P B 1
H39C H 0.6149 0.5669 1.0037 0.074 Uiso 0.611(17) 1 calc R U P B 1
C40 C 0.3162(19) 0.510(2) 1.0012(12) 0.073(5) Uani 0.611(17) 1 d . U P B 1
H40A H 0.2851 0.6148 0.9910 0.110 Uiso 0.611(17) 1 calc R U P B 1
H40B H 0.3192 0.4676 1.0785 0.110 Uiso 0.611(17) 1 calc R U P B 1
H40C H 0.2411 0.4803 0.9654 0.110 Uiso 0.611(17) 1 calc R U P B 1
C38A C 0.355(3) 0.631(3) 0.999(2) 0.060(5) Uani 0.389(17) 1 d . U P B 2
H38D H 0.4039 0.7071 0.9712 0.091 Uiso 0.389(17) 1 calc R U P B 2
H38E H 0.3518 0.6148 1.0781 0.091 Uiso 0.389(17) 1 calc R U P B 2
H38F H 0.2484 0.6612 0.9710 0.091 Uiso 0.389(17) 1 calc R U P B 2
C39A C 0.370(4) 0.379(3) 0.979(3) 0.087(7) Uani 0.389(17) 1 d . U P B 2
H39D H 0.3756 0.3382 1.0568 0.131 Uiso 0.389(17) 1 calc R U P B 2
H39E H 0.3990 0.3005 0.9390 0.131 Uiso 0.389(17) 1 calc R U P B 2
H39F H 0.2645 0.4397 0.9599 0.131 Uiso 0.389(17) 1 calc R U P B 2
C40A C 0.599(6) 0.446(6) 1.011(5) 0.062(8) Uani 0.389(17) 1 d . U P B 2
H40D H 0.6840 0.3653 0.9951 0.092 Uiso 0.389(17) 1 calc R U P B 2
H40E H 0.5759 0.4294 1.0886 0.092 Uiso 0.389(17) 1 calc R U P B 2
H40F H 0.6286 0.5353 0.9905 0.092 Uiso 0.389(17) 1 calc R U P B 2
C41 C 0.7719(9) 0.4538(10) 0.6054(7) 0.0364(17) Uani 1 1 d . U . . .
H41A H 0.8012 0.5383 0.5642 0.044 Uiso 1 1 calc R U . . .
H41B H 0.8552 0.3992 0.6586 0.044 Uiso 1 1 calc R U . . .
C42 C 0.7198(13) 0.2322(9) 0.5885(9) 0.056(3) Uani 1 1 d . U . . .
H42A H 0.6197 0.2620 0.6247 0.084 Uiso 1 1 calc R U . . .
H42B H 0.8001 0.1760 0.6423 0.084 Uiso 1 1 calc R U . . .
H42C H 0.7123 0.1731 0.5372 0.084 Uiso 1 1 calc R U . . .
C43 C 0.9139(11) 0.3201(11) 0.4724(9) 0.064(3) Uani 1 1 d . U . . .
H43A H 0.9071 0.2614 0.4206 0.097 Uiso 1 1 calc R U . . .
H43B H 0.9962 0.2647 0.5250 0.097 Uiso 1 1 calc R U . . .
H43C H 0.9380 0.4074 0.4341 0.097 Uiso 1 1 calc R U . . .
C44 C 0.4678(12) 0.3867(11) 0.3474(10) 0.060(3) Uani 1 1 d . U . . .
H44A H 0.5044 0.3828 0.2725 0.072 Uiso 1 1 calc R U . . .
H44B H 0.4916 0.2862 0.3881 0.072 Uiso 1 1 calc R U . . .
C45 C 0.2956(14) 0.4509(15) 0.3444(13) 0.096(4) Uani 1 1 d . U . . .
H45A H 0.2684 0.5440 0.2941 0.144 Uiso 1 1 calc R U . . .
H45B H 0.2578 0.4647 0.4167 0.144 Uiso 1 1 calc R U . . .
H45C H 0.2475 0.3860 0.3204 0.144 Uiso 1 1 calc R U . . .
C51 C 0.256(2) 0.278(2) 0.6848(13) 0.102(7) Uani 0.63(3) 1 d G U P C 1
D51 D 0.2951 0.3261 0.6215 0.123 Uiso 0.63(3) 1 calc R U P C 1
C52 C 0.156(2) 0.3573(12) 0.7527(16) 0.103(7) Uani 0.63(3) 1 d G U P C 1
D52 D 0.1271 0.4595 0.7357 0.124 Uiso 0.63(3) 1 calc R U P C 1
C53 C 0.100(2) 0.2869(16) 0.8454(14) 0.102(6) Uani 0.63(3) 1 d G U P C 1
D53 D 0.0313 0.3411 0.8918 0.123 Uiso 0.63(3) 1 calc R U P C 1
C54 C 0.1424(19) 0.1373(16) 0.8703(14) 0.108(6) Uani 0.63(3) 1 d G U P C 1
D54 D 0.1035 0.0892 0.9336 0.129 Uiso 0.63(3) 1 calc R U P C 1
C55 C 0.2422(19) 0.0580(11) 0.8024(18) 0.101(6) Uani 0.63(3) 1 d G U P C 1
D55 D 0.2715 -0.0442 0.8194 0.121 Uiso 0.63(3) 1 calc R U P C 1
C56 C 0.2991(19) 0.128(2) 0.7097(16) 0.105(7) Uani 0.63(3) 1 d G U P C 1
D56 D 0.3673 0.0742 0.6633 0.125 Uiso 0.63(3) 1 calc R U P C 1
C51A C 0.243(4) 0.326(2) 0.678(3) 0.090(9) Uani 0.37(3) 1 d G U P C 2
D51A D 0.2638 0.4057 0.6295 0.108 Uiso 0.37(3) 1 calc R U P C 2
C52A C 0.150(5) 0.349(3) 0.768(3) 0.116(12) Uani 0.37(3) 1 d G U P C 2
D52A D 0.1069 0.4440 0.7808 0.139 Uiso 0.37(3) 1 calc R U P C 2
C53A C 0.120(5) 0.233(4) 0.838(3) 0.122(11) Uani 0.37(3) 1 d G U P C 2
D53A D 0.0561 0.2488 0.8998 0.147 Uiso 0.37(3) 1 calc R U P C 2
C54A C 0.183(4) 0.095(3) 0.819(3) 0.122(11) Uani 0.37(3) 1 d G U P C 2
D54A D 0.1621 0.0153 0.8675 0.146 Uiso 0.37(3) 1 calc R U P C 2
C55A C 0.276(3) 0.0719(19) 0.729(3) 0.088(9) Uani 0.37(3) 1 d G U P C 2
D55A D 0.3190 -0.0229 0.7162 0.105 Uiso 0.37(3) 1 calc R U P C 2
C56A C 0.306(3) 0.188(3) 0.659(2) 0.077(8) Uani 0.37(3) 1 d G U P C 2
D56A D 0.3698 0.1723 0.5971 0.093 Uiso 0.37(3) 1 calc R U P C 2

loop_
_atom_site_aniso_label
_atom_site_aniso_U_11
_atom_site_aniso_U_22
_atom_site_aniso_U_33
_atom_site_aniso_U_23
_atom_site_aniso_U_13
_atom_site_aniso_U_12
Zn1 0.0392(5) 0.0290(4) 0.0295(5) -0.0083(3) 0.0001(3) -0.0105(3)
Zn2 0.0419(5) 0.0294(4) 0.0308(5) -0.0082(4) 0.0002(4) -0.0111(4)
O1 0.036(3) 0.032(3) 0.026(3) -0.010(2) 0.002(2) -0.005(2)
O2 0.043(3) 0.025(3) 0.026(3) 0.001(2) 0.003(2) -0.007(2)
N1 0.031(3) 0.022(3) 0.030(4) -0.003(2) 0.001(2) -0.003(2)
N2 0.042(4) 0.038(4) 0.036(4) -0.009(3) 0.007(3) -0.005(3)
C1 0.037(3) 0.031(4) 0.021(3) -0.009(3) 0.003(3) -0.013(3)
C2 0.034(3) 0.030(3) 0.027(3) -0.011(3) 0.003(3) -0.010(3)
C3 0.039(4) 0.034(3) 0.030(3) -0.004(3) -0.003(3) -0.008(3)
C4 0.042(4) 0.048(4) 0.029(3) -0.011(2) 0.009(3) -0.020(3)
C5 0.036(3) 0.043(3) 0.039(4) -0.010(3) 0.010(3) -0.011(3)
C6 0.036(3) 0.033(4) 0.042(4) -0.014(3) 0.008(3) -0.004(3)
C7 0.057(5) 0.072(4) 0.038(4) -0.006(3) 0.009(3) -0.030(4)
C8 0.070(6) 0.098(9) 0.028(5) 0.006(5) 0.001(4) -0.023(6)
C9 0.077(7) 0.081(7) 0.053(6) -0.001(5) 0.016(5) -0.048(6)
C10 0.094(9) 0.078(8) 0.041(6) -0.023(6) 0.030(6) -0.032(6)
C8A 0.056(9) 0.057(11) 0.045(11) -0.004(9) 0.015(8) -0.012(8)
C9A 0.068(12) 0.080(13) 0.050(11) -0.013(10) -0.008(9) -0.017(10)
C10A 0.048(12) 0.057(8) 0.028(11) 0.005(7) 0.007(9) -0.007(8)
C11 0.035(3) 0.029(3) 0.031(4) -0.007(3) 0.000(3) -0.010(3)
C12 0.040(4) 0.031(4) 0.041(5) -0.003(3) 0.006(3) -0.010(3)
C13 0.034(3) 0.031(3) 0.025(3) -0.006(2) 0.006(2) -0.005(2)
C14 0.038(3) 0.042(3) 0.036(3) -0.011(3) 0.007(2) 0.000(2)
C15 0.035(3) 0.028(2) 0.035(3) -0.010(2) 0.006(2) -0.003(2)
C16 0.035(3) 0.033(3) 0.049(4) -0.007(3) 0.003(2) -0.008(2)
C17 0.045(4) 0.041(4) 0.067(5) -0.012(3) -0.007(3) -0.010(3)
C18 0.055(4) 0.047(4) 0.067(6) -0.004(4) -0.024(4) -0.005(3)
C19 0.059(4) 0.037(3) 0.064(5) 0.003(3) -0.019(3) -0.005(3)
C20 0.045(3) 0.029(3) 0.052(4) -0.010(3) -0.004(3) -0.004(2)
C21 0.087(7) 0.054(6) 0.080(8) -0.020(5) -0.036(6) -0.025(5)
C22 0.064(5) 0.096(7) 0.065(6) -0.017(5) -0.005(4) -0.045(5)
C31 0.034(3) 0.026(3) 0.031(4) -0.008(3) 0.004(3) -0.007(3)
C32 0.032(3) 0.037(4) 0.025(3) -0.007(3) -0.003(2) -0.009(3)
C33 0.039(4) 0.047(4) 0.032(3) -0.005(3) -0.003(3) -0.012(3)
C34 0.043(4) 0.056(4) 0.024(3) -0.001(3) 0.000(2) -0.017(3)
C35 0.047(4) 0.049(4) 0.036(4) -0.014(3) 0.014(3) -0.013(3)
C36 0.033(3) 0.038(4) 0.031(3) 0.003(3) 0.000(3) -0.004(3)
C37 0.062(5) 0.111(6) 0.027(4) -0.002(4) 0.007(3) -0.034(5)
C38 0.060(7) 0.067(6) 0.035(6) 0.017(5) -0.010(5) -0.036(5)
C39 0.063(8) 0.050(8) 0.034(7) -0.004(6) -0.008(6) -0.018(6)
C40 0.066(6) 0.094(9) 0.037(6) 0.005(6) 0.023(5) -0.007(7)
C38A 0.051(9) 0.084(9) 0.046(9) -0.020(8) 0.003(7) -0.017(7)
C39A 0.105(12) 0.079(10) 0.080(12) 0.000(8) 0.019(9) -0.045(10)
C40A 0.071(10) 0.063(14) 0.040(10) -0.005(11) -0.011(9) -0.005(8)
C41 0.024(3) 0.050(5) 0.034(4) -0.011(3) 0.003(3) -0.007(3)
C42 0.088(7) 0.025(4) 0.048(6) -0.001(4) -0.003(5) -0.009(4)
C43 0.048(5) 0.054(5) 0.065(6) -0.007(4) 0.016(4) 0.017(4)
C44 0.068(5) 0.051(5) 0.071(7) -0.028(5) -0.007(5) -0.022(4)
C45 0.068(6) 0.100(9) 0.141(12) -0.037(8) -0.025(7) -0.042(6)
C51 0.099(11) 0.113(10) 0.100(10) -0.023(8) -0.033(7) -0.031(9)
C52 0.087(11) 0.123(10) 0.109(11) -0.024(7) -0.026(8) -0.040(8)
C53 0.086(10) 0.110(9) 0.123(10) -0.026(8) -0.019(7) -0.041(8)
C54 0.098(10) 0.112(9) 0.125(11) -0.034(8) -0.005(8) -0.041(8)
C55 0.092(10) 0.111(9) 0.114(12) -0.032(7) 0.002(8) -0.045(7)
C56 0.100(11) 0.112(10) 0.106(11) -0.017(9) -0.009(8) -0.040(9)
C51A 0.095(14) 0.084(11) 0.106(14) -0.035(9) -0.026(9) -0.032(10)
C52A 0.112(17) 0.123(13) 0.116(16) -0.032(10) -0.011(11) -0.030(10)
C53A 0.124(16) 0.124(14) 0.126(15) -0.035(9) -0.004(10) -0.038(10)
C54A 0.119(16) 0.124(13) 0.121(15) -0.025(10) 0.010(10) -0.037(11)
C55A 0.093(13) 0.084(11) 0.095(14) -0.013(9) -0.014(9) -0.039(9)
C56A 0.075(12) 0.071(12) 0.099(13) -0.017(8) -0.024(9) -0.035(9)

loop_
_atom_type_symbol
_atom_type_description
_atom_type_scat_dispersion_real
_atom_type_scat_dispersion_imag
_atom_type_scat_source
C C 0.0033 0.0016 'International Tables Vol C Tables 4.2.6.8 and 6.1.1.4'
D D 0.0000 0.0000 'International Tables Vol C Tables 4.2.6.8 and 6.1.1.4'
H H 0.0000 0.0000 'International Tables Vol C Tables 4.2.6.8 and 6.1.1.4'
N N 0.0061 0.0033 'International Tables Vol C Tables 4.2.6.8 and 6.1.1.4'
O O 0.0106 0.0060 'International Tables Vol C Tables 4.2.6.8 and 6.1.1.4'
Zn Zn 0.2839 1.4301 'International Tables Vol C Tables 4.2.6.8 and 6.1.1.4'

loop_
_geom_angle_atom_site_label_1
_geom_angle_atom_site_label_2
_geom_angle_atom_site_label_3
_geom_angle
C21 Zn1 O1 127.9(4)
C21 Zn1 O2 127.2(4)
O1 Zn1 O2 82.42(19)
C21 Zn1 N1 118.1(4)
O1 Zn1 N1 94.3(2)
O2 Zn1 N1 97.4(2)
C21 Zn1 Zn2 145.3(3)
O1 Zn1 Zn2 41.28(14)
O2 Zn1 Zn2 41.17(15)
N1 Zn1 Zn2 96.54(16)
C44 Zn2 O2 125.3(3)
C44 Zn2 O1 128.8(4)
O2 Zn2 O1 82.65(18)
C44 Zn2 N2 119.1(4)
O2 Zn2 N2 93.6(2)
O1 Zn2 N2 97.4(2)
C44 Zn2 Zn1 142.0(3)
O2 Zn2 Zn1 41.34(14)
O1 Zn2 Zn1 41.34(14)
N2 Zn2 Zn1 98.6(2)
C1 O1 Zn2 128.6(5)
C1 O1 Zn1 114.8(5)
Zn2 O1 Zn1 97.4(2)
C31 O2 Zn2 118.5(4)
C31 O2 Zn1 124.0(5)
Zn2 O2 Zn1 97.5(2)
C12 N1 C13 112.4(6)
C12 N1 C11 108.8(6)
C13 N1 C11 109.7(6)
C12 N1 Zn1 109.0(5)
C13 N1 Zn1 108.2(5)
C11 N1 Zn1 108.6(4)
C42 N2 C41 110.9(7)
C42 N2 C43 111.2(7)
C41 N2 C43 108.7(7)
C42 N2 Zn2 110.4(6)
C41 N2 Zn2 108.3(5)
C43 N2 Zn2 107.2(6)
O1 C1 C2 120.5(7)
O1 C1 C6 119.7(8)
C2 C1 C6 119.7(8)
C1 C2 C3 119.0(7)
C1 C2 C11 121.6(8)
C3 C2 C11 119.3(8)
C4 C3 C2 122.3(8)
C4 C3 H3 118.9
C2 C3 H3 118.9
C5 C4 C3 117.0(7)
C5 C4 C7 121.2(7)
C3 C4 C7 121.8(7)
C4 C5 C6 122.9(7)
C4 C5 H5 118.5
C6 C5 H5 118.5
C1 C6 C5 119.1(8)
C1 C6 H6 120.5
C5 C6 H6 120.5
C8 C7 C9 113.8(10)
C8A C7 C4 120.6(17)
C8 C7 C4 113.7(7)
C9 C7 C4 109.6(7)
C8A C7 C9A 117(2)
C4 C7 C9A 107.2(17)
C8 C7 C10 105.5(10)
C9 C7 C10 106.1(8)
C4 C7 C10 107.5(7)
C8A C7 C10A 103(2)
C4 C7 C10A 102.1(12)
C9A C7 C10A 104(2)
C7 C8 H8A 109.5
C7 C8 H8B 109.5
H8A C8 H8B 109.5
C7 C8 H8C 109.5
H8A C8 H8C 109.5
H8B C8 H8C 109.5
C7 C9 H9A 109.5
C7 C9 H9B 109.5
H9A C9 H9B 109.5
C7 C9 H9C 109.5
H9A C9 H9C 109.5
H9B C9 H9C 109.5
C7 C10 H10A 109.5
C7 C10 H10B 109.5
H10A C10 H10B 109.5
C7 C10 H10C 109.5
H10A C10 H10C 109.5
H10B C10 H10C 109.5
C7 C8A H8D 109.5
C7 C8A H8E 109.5
H8D C8A H8E 109.5
C7 C8A H8F 109.5
H8D C8A H8F 109.5
H8E C8A H8F 109.5
C7 C9A H9D 109.5
C7 C9A H9E 109.5
H9D C9A H9E 109.5
C7 C9A H9F 109.5
H9D C9A H9F 109.5
H9E C9A H9F 109.5
C7 C10A H10D 109.5
C7 C10A H10E 109.5
H10D C10A H10E 109.5
C7 C10A H10F 109.5
H10D C10A H10F 109.5
H10E C10A H10F 109.5
C2 C11 N1 113.2(6)
C2 C11 H11A 108.9
N1 C11 H11A 108.9
C2 C11 H11B 108.9
N1 C11 H11B 108.9
H11A C11 H11B 107.8
N1 C12 H12A 109.5
N1 C12 H12B 109.5
H12A C12 H12B 109.5
N1 C12 H12C 109.5
H12A C12 H12C 109.5
H12B C12 H12C 109.5
N1 C13 C14 111.2(6)
N1 C13 C15 114.9(6)
C14 C13 C15 112.2(6)
N1 C13 H13 105.9
C14 C13 H13 105.9
C15 C13 H13 105.9
C13 C14 H14A 109.5
C13 C14 H14B 109.5
H14A C14 H14B 109.5
C13 C14 H14C 109.5
H14A C14 H14C 109.5
H14B C14 H14C 109.5
C16 C15 C20 116.9(6)
C16 C15 C13 120.5(5)
C20 C15 C13 122.6(6)
C17 C16 C15 122.4(6)
C17 C16 H16 118.8
C15 C16 H16 118.8
C18 C17 C16 119.3(7)
C18 C17 H17 120.3
C16 C17 H17 120.3
C17 C18 C19 120.4(8)
C17 C18 H18 119.8
C19 C18 H18 119.8
C20 C19 C18 119.6(7)
C20 C19 H19 120.2
C18 C19 H19 120.2
C19 C20 C15 121.3(6)
C19 C20 H20 119.4
C15 C20 H20 119.4
C22 C21 Zn1 118.0(8)
C22 C21 H21A 107.8
Zn1 C21 H21A 107.8
C22 C21 H21B 107.8
Zn1 C21 H21B 107.8
H21A C21 H21B 107.1
C21 C22 H22A 109.5
C21 C22 H22B 109.5
H22A C22 H22B 109.5
C21 C22 H22C 109.5
H22A C22 H22C 109.5
H22B C22 H22C 109.5
O2 C31 C36 120.7(8)
O2 C31 C32 120.9(7)
C36 C31 C32 118.4(8)
C33 C32 C31 119.6(8)
C33 C32 C41 122.1(8)
C31 C32 C41 118.2(8)
C34 C33 C32 123.1(8)
C34 C33 H33 118.5
C32 C33 H33 118.5
C33 C34 C35 117.2(7)
C33 C34 C37 119.6(8)
C35 C34 C37 123.1(7)
C34 C35 C36 121.4(7)
C34 C35 H35 119.3
C36 C35 H35 119.3
C35 C36 C31 120.3(8)
C35 C36 H36 119.8
C31 C36 H36 119.8
C39A C37 C40A 127(3)
C39A C37 C34 112.2(16)
C40A C37 C34 115(3)
C40 C37 C34 113.5(10)
C40 C37 C39 119.8(17)
C34 C37 C39 109.8(14)
C40 C37 C38 104.0(11)
C34 C37 C38 105.4(8)
C39 C37 C38 102.5(13)
C39A C37 C38A 101.1(16)
C40A C37 C38A 93(3)
C34 C37 C38A 99.5(10)
C37 C38 H38A 109.5
C37 C38 H38B 109.5
H38A C38 H38B 109.5
C37 C38 H38C 109.5
H38A C38 H38C 109.5
H38B C38 H38C 109.5
C37 C39 H39A 109.5
C37 C39 H39B 109.5
H39A C39 H39B 109.5
C37 C39 H39C 109.5
H39A C39 H39C 109.5
H39B C39 H39C 109.5
C37 C40 H40A 109.5
C37 C40 H40B 109.5
H40A C40 H40B 109.5
C37 C40 H40C 109.5
H40A C40 H40C 109.5
H40B C40 H40C 109.5
C37 C38A H38D 109.5
C37 C38A H38E 109.5
H38D C38A H38E 109.5
C37 C38A H38F 109.5
H38D C38A H38F 109.5
H38E C38A H38F 109.5
C37 C39A H39D 109.5
C37 C39A H39E 109.5
H39D C39A H39E 109.5
C37 C39A H39F 109.5
H39D C39A H39F 109.5
H39E C39A H39F 109.5
C37 C40A H40D 109.5
C37 C40A H40E 109.5
H40D C40A H40E 109.5
C37 C40A H40F 109.5
H40D C40A H40F 109.5
H40E C40A H40F 109.5
N2 C41 C32 113.0(7)
N2 C41 H41A 109.0
C32 C41 H41A 109.0
N2 C41 H41B 109.0
C32 C41 H41B 109.0
H41A C41 H41B 107.8
N2 C42 H42A 109.5
N2 C42 H42B 109.5
H42A C42 H42B 109.5
N2 C42 H42C 109.5
H42A C42 H42C 109.5
H42B C42 H42C 109.5
N2 C43 H43A 109.5
N2 C43 H43B 109.5
H43A C43 H43B 109.5
N2 C43 H43C 109.5
H43A C43 H43C 109.5
H43B C43 H43C 109.5
C45 C44 Zn2 117.2(7)
C45 C44 H44A 108.0
Zn2 C44 H44A 108.0
C45 C44 H44B 108.0
Zn2 C44 H44B 108.0
H44A C44 H44B 107.2
C44 C45 H45A 109.5
C44 C45 H45B 109.5
H45A C45 H45B 109.5
C44 C45 H45C 109.5
H45A C45 H45C 109.5
H45B C45 H45C 109.5
C52 C51 C56 120.0
C52 C51 D51 120.0
C56 C51 D51 120.0
C53 C52 C51 120.0
C53 C52 D52 120.0
C51 C52 D52 120.0
C52 C53 C54 120.0
C52 C53 D53 120.0
C54 C53 D53 120.0
C55 C54 C53 120.0
C55 C54 D54 120.0
C53 C54 D54 120.0
C54 C55 C56 120.0
C54 C55 D55 120.0
C56 C55 D55 120.0
C55 C56 C51 120.0
C55 C56 D56 120.0
C51 C56 D56 120.0
C52A C51A C56A 120.0
C52A C51A D51A 120.0
C56A C51A D51A 120.0
C51A C52A C53A 120.0
C51A C52A D52A 120.0
C53A C52A D52A 120.0
C52A C53A C54A 120.0
C52A C53A D53A 120.0
C54A C53A D53A 120.0
C55A C54A C53A 120.0
C55A C54A D54A 120.0
C53A C54A D54A 120.0
C54A C55A C56A 120.0
C54A C55A D55A 120.0
C56A C55A D55A 120.0
C55A C56A C51A 120.0
C55A C56A D56A 120.0
C51A C56A D56A 120.0

loop_
_geom_bond_atom_site_label_1
_geom_bond_atom_site_label_2
_geom_bond_distance
Zn1 C21 1.971(9)
Zn1 O1 2.036(5)
Zn1 O2 2.037(5)
Zn1 N1 2.166(7)
Zn1 Zn2 3.0576(11)
Zn2 C44 1.974(9)
Zn2 O2 2.030(5)
Zn2 O1 2.034(5)
Zn2 N2 2.132(8)
O1 C1 1.354(9)
O2 C31 1.352(10)
N1 C12 1.478(9)
N1 C13 1.489(9)
N1 C11 1.505(10)
N2 C42 1.477(11)
N2 C41 1.481(11)
N2 C43 1.506(11)
C1 C2 1.388(11)
C1 C6 1.400(11)
C2 C3 1.408(11)
C2 C11 1.499(10)
C3 C4 1.403(10)
C3 H3 0.9500
C4 C5 1.362(11)
C4 C7 1.534(11)
C5 C6 1.409(12)
C5 H5 0.9500
C6 H6 0.9500
C7 C8A 1.40(3)
C7 C8 1.479(14)
C7 C9 1.523(12)
C7 C9A 1.56(4)
C7 C10 1.615(14)
C7 C10A 1.75(3)
C8 H8A 0.9800
C8 H8B 0.9800
C8 H8C 0.9800
C9 H9A 0.9800
C9 H9B 0.9800
C9 H9C 0.9800
C10 H10A 0.9800
C10 H10B 0.9800
C10 H10C 0.9800
C8A H8D 0.9800
C8A H8E 0.9800
C8A H8F 0.9800
C9A H9D 0.9800
C9A H9E 0.9800
C9A H9F 0.9800
C10A H10D 0.9800
C10A H10E 0.9800
C10A H10F 0.9800
C11 H11A 0.9900
C11 H11B 0.9900
C12 H12A 0.9800
C12 H12B 0.9800
C12 H12C 0.9800
C13 C14 1.508(9)
C13 C15 1.524(10)
C13 H13 1.0000
C14 H14A 0.9800
C14 H14B 0.9800
C14 H14C 0.9800
C15 C16 1.397(8)
C15 C20 1.403(8)
C16 C17 1.375(11)
C16 H16 0.9500
C17 C18 1.375(11)
C17 H17 0.9500
C18 C19 1.392(11)
C18 H18 0.9500
C19 C20 1.379(10)
C19 H19 0.9500
C20 H20 0.9500
C21 C22 1.520(15)
C21 H21A 0.9900
C21 H21B 0.9900
C22 H22A 0.9800
C22 H22B 0.9800
C22 H22C 0.9800
C31 C36 1.397(11)
C31 C32 1.407(11)
C32 C33 1.380(11)
C32 C41 1.511(11)
C33 C34 1.379(11)
C33 H33 0.9500
C34 C35 1.395(11)
C34 C37 1.547(11)
C35 C36 1.396(11)
C35 H35 0.9500
C36 H36 0.9500
C37 C39A 1.35(3)
C37 C40A 1.36(5)
C37 C40 1.461(16)
C37 C39 1.57(3)
C37 C38 1.689(18)
C37 C38A 1.90(3)
C38 H38A 0.9800
C38 H38B 0.9800
C38 H38C 0.9800
C39 H39A 0.9800
C39 H39B 0.9800
C39 H39C 0.9800
C40 H40A 0.9800
C40 H40B 0.9800
C40 H40C 0.9800
C38A H38D 0.9800
C38A H38E 0.9800
C38A H38F 0.9800
C39A H39D 0.9800
C39A H39E 0.9800
C39A H39F 0.9800
C40A H40D 0.9800
C40A H40E 0.9800
C40A H40F 0.9800
C41 H41A 0.9900
C41 H41B 0.9900
C42 H42A 0.9800
C42 H42B 0.9800
C42 H42C 0.9800
C43 H43A 0.9800
C43 H43B 0.9800
C43 H43C 0.9800
C44 C45 1.492(15)
C44 H44A 0.9900
C44 H44B 0.9900
C45 H45A 0.9800
C45 H45B 0.9800
C45 H45C 0.9800
C51 C52 1.3900
C51 C56 1.3900
C51 D51 0.9500
C52 C53 1.3900
C52 D52 0.9500
C53 C54 1.3900
C53 D53 0.9500
C54 C55 1.3900
C54 D54 0.9500
C55 C56 1.3900
C55 D55 0.9500
C56 D56 0.9500
C51A C52A 1.3900
C51A C56A 1.3900
C51A D51A 0.9500
C52A C53A 1.3900
C52A D52A 0.9500
C53A C54A 1.3900
C53A D53A 0.9500
C54A C55A 1.3900
C54A D54A 0.9500
C55A C56A 1.3900
C55A D55A 0.9500
C56A D56A 0.9500

loop_
_geom_torsion_atom_site_label_1
_geom_torsion_atom_site_label_2
_geom_torsion_atom_site_label_3
_geom_torsion_atom_site_label_4
_geom_torsion
Zn2 O1 C1 C2 74.5(8)
Zn1 O1 C1 C2 -48.9(8)
Zn2 O1 C1 C6 -108.2(8)
Zn1 O1 C1 C6 128.4(6)
O1 C1 C2 C3 176.6(7)
C6 C1 C2 C3 -0.8(11)
O1 C1 C2 C11 -7.2(11)
C6 C1 C2 C11 175.5(7)
C1 C2 C3 C4 1.3(11)
C11 C2 C3 C4 -175.0(7)
C2 C3 C4 C5 -1.2(11)
C2 C3 C4 C7 -179.5(7)
C3 C4 C5 C6 0.5(11)
C7 C4 C5 C6 178.8(7)
O1 C1 C6 C5 -177.2(7)
C2 C1 C6 C5 0.1(11)
C4 C5 C6 C1 0.0(12)
C5 C4 C7 C8A -15(2)
C3 C4 C7 C8A 163.0(19)
C5 C4 C7 C8 166.4(9)
C3 C4 C7 C8 -15.4(12)
C5 C4 C7 C9 -65.0(10)
C3 C4 C7 C9 113.3(9)
C5 C4 C7 C9A 121.9(19)
C3 C4 C7 C9A -60(2)
C5 C4 C7 C10 50.0(10)
C3 C4 C7 C10 -131.8(9)
C5 C4 C7 C10A -128.8(15)
C3 C4 C7 C10A 49.4(15)
C1 C2 C11 N1 67.6(9)
C3 C2 C11 N1 -116.1(8)
C12 N1 C11 C2 65.9(8)
C13 N1 C11 C2 -170.7(7)
Zn1 N1 C11 C2 -52.6(7)
C12 N1 C13 C14 -64.0(8)
C11 N1 C13 C14 174.8(6)
Zn1 N1 C13 C14 56.5(6)
C12 N1 C13 C15 64.9(8)
C11 N1 C13 C15 -56.3(8)
Zn1 N1 C13 C15 -174.6(4)
N1 C13 C15 C16 98.2(7)
C14 C13 C15 C16 -133.4(6)
N1 C13 C15 C20 -82.7(7)
C14 C13 C15 C20 45.7(8)
C20 C15 C16 C17 -0.4(9)
C13 C15 C16 C17 178.7(6)
C15 C16 C17 C18 -0.5(11)
C16 C17 C18 C19 0.9(13)
C17 C18 C19 C20 -0.3(14)
C18 C19 C20 C15 -0.7(12)
C16 C15 C20 C19 1.1(9)
C13 C15 C20 C19 -178.1(7)
Zn2 O2 C31 C36 -132.1(6)
Zn1 O2 C31 C36 104.9(8)
Zn2 O2 C31 C32 45.4(9)
Zn1 O2 C31 C32 -77.6(8)
O2 C31 C32 C33 -177.3(7)
C36 C31 C32 C33 0.3(12)
O2 C31 C32 C41 6.0(11)
C36 C31 C32 C41 -176.4(7)
C31 C32 C33 C34 -0.4(13)
C41 C32 C33 C34 176.2(8)
C32 C33 C34 C35 -1.0(12)
C32 C33 C34 C37 176.7(8)
C33 C34 C35 C36 2.6(11)
C37 C34 C35 C36 -175.0(8)
C34 C35 C36 C31 -2.8(12)
O2 C31 C36 C35 178.8(7)
C32 C31 C36 C35 1.2(12)
C33 C34 C37 C39A -111.0(17)
C35 C34 C37 C39A 66.5(18)
C33 C34 C37 C40A 44(3)
C35 C34 C37 C40A -138(3)
C33 C34 C37 C40 -172.3(12)
C35 C34 C37 C40 5.3(15)
C33 C34 C37 C39 50.6(16)
C35 C34 C37 C39 -131.8(14)
C33 C34 C37 C38 -59.1(10)
C35 C34 C37 C38 118.5(9)
C33 C34 C37 C38A 142.7(10)
C35 C34 C37 C38A -39.7(12)
C42 N2 C41 C32 -59.5(10)
C43 N2 C41 C32 177.9(8)
Zn2 N2 C41 C32 61.8(8)
C33 C32 C41 N2 114.7(9)
C31 C32 C41 N2 -68.6(10)
C56 C51 C52 C53 0.0
C51 C52 C53 C54 0.0
C52 C53 C54 C55 0.0
C53 C54 C55 C56 0.0
C54 C55 C56 C51 0.0
C52 C51 C56 C55 0.0
C56A C51A C52A C53A 0.0
C51A C52A C53A C54A 0.0
C52A C53A C54A C55A 0.0
C53A C54A C55A C56A 0.0
C54A C55A C56A C51A 0.0
C52A C51A C56A C55A 0.0
